data_2240719
loop_
_publ_author_name
'Malathy, Sevaiyan'
'Nirmalram, Jeyaraman Selvaraj'
'Muthiah, Packianathan Thomas'

_publ_section_title
;
 Crystal structure of 4-[(5-methylisoxazol-3-yl)aminosulfonyl]anilinium
 3,5-dinitrosalicylate
;
_journal_coeditor_code SU5130
_journal_issue 6
_journal_name_full 'Acta Crystallographica Section E'
_journal_page_first 618
_journal_page_last 620
_journal_paper_doi 10.1107/S2056989015008701
_journal_volume 71
_journal_year 2015
_chemical_formula_iupac 'C10 H12 N3 O3 S +, C7 H3 N2 O7 -'
_chemical_formula_moiety 'C10 H12 N3 O3 S +, C7 H3 N2 O7 -'
_chemical_formula_sum 'C17 H15 N5 O10 S'
_chemical_formula_weight 481.41
_chemical_name_common
;
4-[(5-methylisoxazol-3-yl)aminosulfonyl]anilinium 3,5-dinitrosalicylate
;
_chemical_name_systematic
;
4-{[(5-Methylisoxazol-3-yl)amino]sulfonyl}anilinium
2-hydroxy-3,5-dinitrobenzoate
;
_space_group_IT_number 2
_symmetry_cell_setting triclinic
_symmetry_space_group_name_Hall '-P 1'
_symmetry_space_group_name_H-M 'P -1'
_atom_sites_solution_hydrogens geom
_atom_sites_solution_primary direct
_atom_sites_solution_secondary difmap
_cell_angle_alpha 106.4630(10)
_cell_angle_beta 100.9130(10)
_cell_angle_gamma 108.2720(10)
_cell_formula_units_Z 2
_cell_length_a 8.55510(10)
_cell_length_b 10.5000(2)
_cell_length_c 12.7576(3)
_cell_measurement_reflns_used 6718
_cell_measurement_temperature 296(2)
_cell_measurement_theta_max 32.6
_cell_measurement_theta_min 1.8
_cell_volume 993.72(3)
_computing_cell_refinement
;
SAINT (Bruker, 2004)
;
_computing_data_collection
;
APEX2 (Bruker, 2004)
;
_computing_data_reduction
;
SAINT (Bruker, 2004)
;
_computing_molecular_graphics
;
PLATON (Spek, 2009), Mercury (Macrae <i>et al.</i>, 2008) and
<i>POVRay</i> (Cason, 2004)
;
_computing_publication_material
;
SHELXL97 (Sheldrick, 2008), PLATON (Spek, 2009) and publCIF
(Westrip, 2010)
;
_computing_structure_refinement
;
SHELXL97 (Sheldrick, 2008)
;
_computing_structure_solution
;
SHELXS97 (Sheldrick, 2008)
;
_diffrn_ambient_temperature 296
_diffrn_measured_fraction_theta_full 0.993
_diffrn_measured_fraction_theta_max 0.930
_diffrn_measurement_device_type 'Bruker Kappa APEXII CCD'
_diffrn_measurement_method '\w and \f scan'
_diffrn_radiation_monochromator graphite
_diffrn_radiation_source 'fine-focus sealed tube'
_diffrn_radiation_type MoK\a
_diffrn_radiation_wavelength 0.71073
_diffrn_reflns_av_R_equivalents 0.0300
_diffrn_reflns_av_sigmaI/netI 0.0298
_diffrn_reflns_limit_h_max 12
_diffrn_reflns_limit_h_min -12
_diffrn_reflns_limit_k_max 15
_diffrn_reflns_limit_k_min -15
_diffrn_reflns_limit_l_max 16
_diffrn_reflns_limit_l_min -19
_diffrn_reflns_number 24261
_diffrn_reflns_reduction_process
;
;
_diffrn_reflns_theta_full 25.00
_diffrn_reflns_theta_max 32.58
_diffrn_reflns_theta_min 1.75
_diffrn_standards_number 0
_exptl_absorpt_coefficient_mu 0.233
_exptl_absorpt_correction_T_max 0.964
_exptl_absorpt_correction_T_min 0.955
_exptl_absorpt_correction_type multi-scan
_exptl_absorpt_process_details
;
(SADABS; Bruker, 2004)
;
_exptl_crystal_colour yellow
_exptl_crystal_density_diffrn 1.609
_exptl_crystal_density_method 'Not Measured'
_exptl_crystal_description prism
_exptl_crystal_F_000 496
_exptl_crystal_size_max 0.200
_exptl_crystal_size_mid 0.200
_exptl_crystal_size_min 0.160
_refine_diff_density_max 0.398
_refine_diff_density_min -0.401
_refine_ls_extinction_method none
_refine_ls_goodness_of_fit_ref 1.046
_refine_ls_hydrogen_treatment constr
_refine_ls_matrix_type full
_refine_ls_number_parameters 301
_refine_ls_number_reflns 6718
_refine_ls_number_restraints 0
_refine_ls_restrained_S_all 1.046
_refine_ls_R_factor_all 0.0679
_refine_ls_R_factor_gt 0.0478
_refine_ls_shift/su_max 0.000
_refine_ls_shift/su_mean 0.000
_refine_ls_structure_factor_coef Fsqd
_refine_ls_weighting_details 'calc w=1/[\s^2^(Fo^2^)+(0.0667P)^2^+0.2293P] where P=(Fo^2^+2Fc^2^)/3'
_refine_ls_weighting_scheme calc
_refine_ls_wR_factor_gt 0.1259
_refine_ls_wR_factor_ref 0.1387
_reflns_number_gt 4911
_reflns_number_total 6718
_reflns_threshold_expression I>2\s(I)
_cod_data_source_file su5130sup1.cif
_cod_data_source_block I
_cod_database_code 2240719

loop_
_symmetry_equiv_pos_site_id
_symmetry_equiv_pos_as_xyz
1 x,y,z
2 -x,-y,-z

loop_
_atom_site_aniso_label
_atom_site_aniso_U_11
_atom_site_aniso_U_22
_atom_site_aniso_U_33
_atom_site_aniso_U_12
_atom_site_aniso_U_13
_atom_site_aniso_U_23
S1 0.0360(2) 0.0322(2) 0.0349(2) 0.01310(10) 0.01210(10) 0.0137(2)
O1 0.0460(6) 0.0366(6) 0.0424(7) 0.0088(5) 0.0010(5) 0.0093(5)
O2 0.0511(6) 0.0500(7) 0.0531(8) 0.0239(5) 0.0301(6) 0.0265(6)
O3 0.0505(7) 0.0712(9) 0.0659(10) 0.0312(7) 0.0241(7) 0.0152(8)
N1 0.0506(7) 0.0353(7) 0.0509(9) 0.0180(6) 0.0277(7) 0.0199(6)
N2 0.0475(7) 0.0421(7) 0.0347(7) 0.0238(6) 0.0164(6) 0.0198(6)
N3 0.0485(8) 0.0614(10) 0.0492(9) 0.0275(7) 0.0145(7) 0.0134(8)
C1 0.0344(6) 0.0310(6) 0.0310(7) 0.0136(5) 0.0102(5) 0.0120(6)
C2 0.0576(10) 0.0412(9) 0.0381(9) 0.0092(7) -0.0054(7) 0.0189(8)
C3 0.0529(9) 0.0367(8) 0.0428(10) 0.0026(7) -0.0037(8) 0.0132(8)
C4 0.0397(7) 0.0318(7) 0.0399(8) 0.0169(6) 0.0203(6) 0.0156(6)
C5 0.0465(8) 0.0430(8) 0.0434(9) 0.0185(7) 0.0060(7) 0.0228(8)
C6 0.0393(7) 0.0390(8) 0.0403(9) 0.0115(6) 0.0000(6) 0.0165(7)
C7 0.0409(7) 0.0272(6) 0.0368(8) 0.0132(5) 0.0132(6) 0.0106(6)
C8 0.0559(10) 0.0513(10) 0.0423(10) 0.0243(8) 0.0220(8) 0.0198(8)
C9 0.0598(10) 0.0385(8) 0.0567(12) 0.0173(8) 0.0324(9) 0.0136(8)
C10 0.0892(17) 0.0710(15) 0.0808(18) 0.0340(13) 0.0583(15) 0.0270(13)
O4 0.0475(7) 0.0968(12) 0.0513(8) 0.0267(7) 0.0256(6) 0.0230(8)
O5 0.0571(7) 0.0597(8) 0.0306(6) 0.0233(6) 0.0132(5) 0.0160(6)
O6 0.0395(5) 0.0529(7) 0.0314(6) 0.0198(5) 0.0039(4) 0.0138(5)
O7 0.0692(10) 0.171(2) 0.0830(13) 0.0813(13) 0.0218(9) 0.0526(13)
O8 0.0515(8) 0.167(2) 0.0550(10) 0.0286(11) 0.0271(8) 0.0321(12)
O9 0.0746(10) 0.0941(12) 0.0313(7) 0.0259(9) 0.0026(7) 0.0211(8)
O10 0.0468(7) 0.0981(12) 0.0612(10) 0.0296(8) -0.0061(7) 0.0238(9)
N4 0.0382(7) 0.0850(12) 0.0393(9) 0.0244(8) 0.0082(6) 0.0079(8)
N5 0.0474(8) 0.0447(8) 0.0376(8) 0.0141(6) -0.0053(6) 0.0128(7)
C11 0.0333(6) 0.0298(6) 0.0305(7) 0.0109(5) 0.0073(5) 0.0098(6)
C12 0.0348(6) 0.0304(6) 0.0288(7) 0.0116(5) 0.0041(5) 0.0102(6)
C13 0.0327(7) 0.0451(8) 0.0349(8) 0.0158(6) 0.0079(6) 0.0114(7)
C14 0.0407(7) 0.0452(8) 0.0294(8) 0.0154(6) 0.0084(6) 0.0109(7)
C15 0.0361(7) 0.0346(7) 0.0299(7) 0.0112(6) -0.0004(6) 0.0105(6)
C16 0.0321(6) 0.0336(7) 0.0369(8) 0.0124(5) 0.0057(6) 0.0122(6)
C17 0.0403(7) 0.0394(8) 0.0365(8) 0.0134(6) 0.0128(6) 0.0140(7)

loop_
_atom_site_type_symbol
_atom_site_label
_atom_site_fract_x
_atom_site_fract_y
_atom_site_fract_z
_atom_site_U_iso_or_equiv
_atom_site_thermal_displace_type
_atom_site_calc_flag
_atom_site_refinement_flags
_atom_site_occupancy
S S1 -0.02011(5) 0.65153(4) 0.38510(3) 0.03390(10) Uani . . 1.000
O O1 -0.12139(15) 0.56291(12) 0.26954(11) 0.0467(4) Uani . . 1.000
O O2 -0.09563(16) 0.65425(13) 0.47595(11) 0.0464(4) Uani . . 1.000
O O3 0.47464(18) 0.55503(17) 0.32047(14) 0.0620(5) Uani . . 1.000
N N1 0.29162(18) 1.24424(14) 0.38400(13) 0.0425(4) Uani . . 1.000
N N2 0.13876(17) 0.60279(14) 0.42019(12) 0.0379(4) Uani . . 1.000
N N3 0.3923(2) 0.57678(19) 0.40572(15) 0.0531(5) Uani . . 1.000
C C1 0.07470(18) 0.82911(15) 0.38933(13) 0.0317(4) Uani . . 1.000
C C2 0.2170(2) 0.93167(19) 0.47915(16) 0.0503(5) Uani . . 1.000
C C3 0.2877(2) 1.06900(19) 0.47852(16) 0.0512(5) Uani . . 1.000
C C4 0.21460(19) 1.10143(15) 0.38930(14) 0.0346(4) Uani . . 1.000
C C5 0.0702(2) 1.00106(18) 0.30178(15) 0.0436(5) Uani . . 1.000
C C6 0.0001(2) 0.86347(18) 0.30136(15) 0.0419(5) Uani . . 1.000
C C7 0.24792(19) 0.58288(15) 0.35500(14) 0.0351(4) Uani . . 1.000
C C8 0.2303(2) 0.5656(2) 0.23927(16) 0.0473(6) Uani . . 1.000
C C9 0.3764(3) 0.55030(19) 0.22403(18) 0.0508(6) Uani . . 1.000
C C10 0.4458(3) 0.5285(3) 0.1246(2) 0.0749(10) Uani . . 1.000
O O4 0.51673(18) 0.76879(19) 0.75742(13) 0.0650(5) Uani . . 1.000
O O5 0.24957(17) 0.72400(14) 0.65907(10) 0.0492(4) Uani . . 1.000
O O6 0.03386(14) 0.74389(13) 0.75511(10) 0.0423(3) Uani . . 1.000
O O7 -0.1353(2) 0.8493(3) 0.89565(18) 0.0976(9) Uani . . 1.000
O O8 -0.1205(2) 0.7661(3) 1.02988(15) 0.0952(8) Uani . . 1.000
O O9 0.4658(2) 0.9039(2) 1.25864(12) 0.0710(6) Uani . . 1.000
O O10 0.66328(19) 0.9064(2) 1.17615(14) 0.0731(6) Uani . . 1.000
N N4 -0.06166(19) 0.8072(2) 0.96064(14) 0.0581(6) Uani . . 1.000
N N5 0.51517(19) 0.88887(16) 1.17389(13) 0.0476(5) Uani . . 1.000
C C11 0.31809(18) 0.78573(15) 0.85972(13) 0.0322(4) Uani . . 1.000
C C12 0.14695(18) 0.77861(15) 0.85294(13) 0.0326(4) Uani . . 1.000
C C13 0.10795(19) 0.80780(18) 0.95755(14) 0.0386(4) Uani . . 1.000
C C14 0.2252(2) 0.84029(18) 1.06109(14) 0.0398(4) Uani . . 1.000
C C15 0.38950(19) 0.84785(16) 1.06265(13) 0.0361(4) Uani . . 1.000
C C16 0.43768(18) 0.82182(16) 0.96381(14) 0.0352(4) Uani . . 1.000
C C17 0.3688(2) 0.75745(17) 0.75231(14) 0.0391(4) Uani . . 1.000
H H1A 0.35880 1.24140 0.33870 0.0640 Uiso calc R 1.000
H H1B 0.35470 1.30800 0.45420 0.0640 Uiso calc R 1.000
H H1C 0.20820 1.27010 0.35590 0.0640 Uiso calc R 1.000
H H2 0.26480 0.90860 0.53940 0.0600 Uiso calc R 1.000
H H2A 0.15640 0.58830 0.48370 0.0450 Uiso calc R 1.000
H H3 0.38410 1.13910 0.53810 0.0610 Uiso calc R 1.000
H H5 0.02000 1.02560 0.24320 0.0520 Uiso calc R 1.000
H H6 -0.09710 0.79410 0.24200 0.0500 Uiso calc R 1.000
H H8 0.13930 0.56490 0.18580 0.0570 Uiso calc R 1.000
H H10A 0.55580 0.60560 0.14430 0.1120 Uiso calc R 1.000
H H10B 0.36680 0.52770 0.05980 0.1120 Uiso calc R 1.000
H H10C 0.45950 0.43820 0.10560 0.1120 Uiso calc R 1.000
H H6A 0.07860 0.73090 0.70370 0.0630 Uiso calc R 1.000
H H14 0.19440 0.85670 1.12830 0.0480 Uiso calc R 1.000
H H16 0.54970 0.82850 0.96720 0.0420 Uiso calc R 1.000

loop_
_atom_type_symbol
_atom_type_description
_atom_type_scat_dispersion_real
_atom_type_scat_dispersion_imag
_atom_type_scat_source
S S 0.1246 0.1234 'International Tables Vol C Tables 4.2.6.8 and 6.1.1.4'
O O 0.0106 0.0060 'International Tables Vol C Tables 4.2.6.8 and 6.1.1.4'
N N 0.0061 0.0033 'International Tables Vol C Tables 4.2.6.8 and 6.1.1.4'
H H 0.0000 0.0000 'International Tables Vol C Tables 4.2.6.8 and 6.1.1.4'
C C 0.0033 0.0016 'International Tables Vol C Tables 4.2.6.8 and 6.1.1.4'

loop_
_geom_angle_atom_site_label_1
_geom_angle_atom_site_label_2
_geom_angle_atom_site_label_3
_geom_angle
_geom_angle_publ_flag
O1 S1 O2 120.44(8) no
O1 S1 N2 108.84(8) no
O1 S1 C1 107.28(8) no
O2 S1 N2 104.18(8) no
O2 S1 C1 109.04(8) no
N2 S1 C1 106.25(8) no
N3 O3 C9 108.82(18) no
C12 O6 H6A 109.00 no
S1 N2 C7 124.67(12) no
O3 N3 C7 104.87(15) no
H1B N1 H1C 109.00 no
C4 N1 H1A 109.00 no
C4 N1 H1B 109.00 no
C4 N1 H1C 109.00 no
H1A N1 H1B 109.00 no
H1A N1 H1C 110.00 no
S1 N2 H2A 118.00 no
C7 N2 H2A 118.00 no
O7 N4 O8 123.4(2) no
O7 N4 C13 118.79(19) no
O8 N4 C13 117.80(18) no
O10 N5 C15 117.66(15) no
O9 N5 O10 123.92(17) no
O9 N5 C15 118.42(17) no
S1 C1 C2 121.18(13) no
C2 C1 C6 120.80(16) no
S1 C1 C6 118.00(13) no
C1 C2 C3 119.21(17) no
C2 C3 C4 119.55(17) no
C3 C4 C5 121.35(16) no
N1 C4 C5 118.03(15) no
N1 C4 C3 120.61(16) no
C4 C5 C6 119.34(17) no
C1 C6 C5 119.70(16) no
N3 C7 C8 112.03(16) no
N2 C7 C8 130.75(16) no
N2 C7 N3 117.21(15) no
C7 C8 C9 103.93(17) no
O3 C9 C10 115.7(2) no
C8 C9 C10 133.9(2) no
O3 C9 C8 110.33(19) no
C1 C2 H2 120.00 no
C3 C2 H2 120.00 no
C2 C3 H3 120.00 no
C4 C3 H3 120.00 no
C6 C5 H5 120.00 no
C4 C5 H5 120.00 no
C5 C6 H6 120.00 no
C1 C6 H6 120.00 no
C9 C8 H8 128.00 no
C7 C8 H8 128.00 no
H10B C10 H10C 109.00 no
C9 C10 H10B 109.00 no
C9 C10 H10C 110.00 no
H10A C10 H10B 109.00 no
H10A C10 H10C 109.00 no
C9 C10 H10A 109.00 no
C12 C11 C16 121.17(14) no
C12 C11 C17 118.90(14) no
C16 C11 C17 119.92(15) no
O6 C12 C13 122.61(15) no
C11 C12 C13 116.05(14) no
O6 C12 C11 121.32(14) no
N4 C13 C12 120.47(15) no
C12 C13 C14 123.04(16) no
N4 C13 C14 116.48(15) no
C13 C14 C15 118.34(15) no
N5 C15 C16 120.25(15) no
C14 C15 C16 121.92(15) no
N5 C15 C14 117.80(14) no
C11 C16 C15 119.46(15) no
O4 C17 C11 119.62(16) no
O5 C17 C11 115.95(16) no
O4 C17 O5 124.43(17) no
C13 C14 H14 121.00 no
C15 C14 H14 121.00 no
C11 C16 H16 120.00 no
C15 C16 H16 120.00 no

loop_
_geom_bond_atom_site_label_1
_geom_bond_atom_site_label_2
_geom_bond_distance
_geom_bond_publ_flag
S1 O1 1.4224(13) no
S1 O2 1.4276(14) no
S1 N2 1.6264(16) no
S1 C1 1.7651(17) no
O3 N3 1.408(2) no
O3 C9 1.331(3) no
O4 C17 1.221(2) no
O5 C17 1.288(2) no
O6 C12 1.300(2) no
O7 N4 1.210(3) no
O8 N4 1.212(3) no
O9 N5 1.221(2) no
O10 N5 1.215(2) no
O6 H6A 0.8200 no
N1 C4 1.464(2) no
N2 C7 1.388(2) no
N3 C7 1.311(3) no
N1 H1B 0.8900 no
N1 H1C 0.8900 no
N1 H1A 0.8900 no
N2 H2A 0.8600 no
N4 C13 1.457(3) no
N5 C15 1.463(2) no
C1 C2 1.380(2) no
C1 C6 1.378(2) no
C2 C3 1.381(3) no
C3 C4 1.373(3) no
C4 C5 1.370(2) no
C5 C6 1.378(3) no
C7 C8 1.408(2) no
C8 C9 1.351(3) no
C9 C10 1.490(3) no
C2 H2 0.9300 no
C3 H3 0.9300 no
C5 H5 0.9300 no
C6 H6 0.9300 no
C8 H8 0.9300 no
C10 H10A 0.9600 no
C10 H10B 0.9600 no
C10 H10C 0.9600 no
C11 C16 1.382(2) no
C11 C17 1.493(2) no
C11 C12 1.427(2) no
C12 C13 1.410(2) no
C13 C14 1.377(2) no
C14 C15 1.379(3) no
C15 C16 1.381(2) no
C14 H14 0.9300 no
C16 H16 0.9300 no

loop_
_geom_hbond_atom_site_label_D
_geom_hbond_atom_site_label_H
_geom_hbond_atom_site_label_A
_geom_hbond_site_symmetry_A
_geom_hbond_distance_DH
_geom_hbond_distance_HA
_geom_hbond_distance_DA
_geom_hbond_angle_DHA
_geom_hbond_publ_flag
O6 H6A O5 . 0.82 1.68 2.4296(19) 151 yes
N2 H2A O5 . 0.86 2.12 2.7852(18) 134 yes
N1 H1A O4 2_676 0.89 1.77 2.661(2) 177 yes
N1 H1B N3 2_676 0.89 2.24 3.041(2) 150 yes
N1 H1C O6 2_576 0.89 2.21 3.064(2) 160 yes
C5 H5 O6 2_576 0.93 2.60 3.293(2) 132 yes
C6 H6 O8 1_554 0.93 2.60 3.176(2) 121 yes

loop_
_geom_torsion_atom_site_label_1
_geom_torsion_atom_site_label_2
_geom_torsion_atom_site_label_3
_geom_torsion_atom_site_label_4
_geom_torsion
_geom_torsion_publ_flag
O1 S1 N2 C7 49.04(16) no
O2 S1 N2 C7 178.71(14) no
C1 S1 N2 C7 -66.19(15) no
O1 S1 C1 C2 -161.03(14) no
O1 S1 C1 C6 20.36(16) no
O2 S1 C1 C2 67.01(16) no
O2 S1 C1 C6 -111.60(14) no
N2 S1 C1 C2 -44.74(16) no
N2 S1 C1 C6 136.65(14) no
N3 O3 C9 C8 -0.9(2) no
C9 O3 N3 C7 0.4(2) no
N3 O3 C9 C10 179.7(2) no
S1 N2 C7 N3 164.49(14) no
S1 N2 C7 C8 -16.4(3) no
O3 N3 C7 N2 179.46(15) no
O3 N3 C7 C8 0.2(2) no
O7 N4 C13 C14 144.2(2) no
O8 N4 C13 C12 146.3(2) no
O7 N4 C13 C12 -34.7(3) no
O8 N4 C13 C14 -34.7(3) no
O9 N5 C15 C14 5.4(3) no
O9 N5 C15 C16 -176.34(18) no
O10 N5 C15 C16 3.9(3) no
O10 N5 C15 C14 -174.40(19) no
C6 C1 C2 C3 -1.9(3) no
S1 C1 C6 C5 179.87(14) no
S1 C1 C2 C3 179.55(14) no
C2 C1 C6 C5 1.3(3) no
C1 C2 C3 C4 0.5(3) no
C2 C3 C4 N1 -177.26(16) no
C2 C3 C4 C5 1.5(3) no
C3 C4 C5 C6 -2.1(3) no
N1 C4 C5 C6 176.66(16) no
C4 C5 C6 C1 0.7(3) no
N2 C7 C8 C9 -179.86(19) no
N3 C7 C8 C9 -0.7(2) no
C7 C8 C9 O3 1.0(2) no
C7 C8 C9 C10 -179.8(3) no
C16 C11 C12 O6 -179.60(16) no
C16 C11 C12 C13 -1.1(2) no
C17 C11 C12 O6 2.1(2) no
C17 C11 C12 C13 -179.40(15) no
C12 C11 C16 C15 1.7(3) no
C17 C11 C16 C15 179.96(16) no
C12 C11 C17 O4 177.09(18) no
C12 C11 C17 O5 -1.9(2) no
C16 C11 C17 O4 -1.2(3) no
C16 C11 C17 O5 179.75(16) no
O6 C12 C13 N4 -3.2(3) no
O6 C12 C13 C14 177.93(17) no
C11 C12 C13 N4 178.36(17) no
C11 C12 C13 C14 -0.5(3) no
N4 C13 C14 C15 -177.38(17) no
C12 C13 C14 C15 1.6(3) no
C13 C14 C15 N5 177.28(17) no
C13 C14 C15 C16 -1.0(3) no
N5 C15 C16 C11 -178.83(16) no
C14 C15 C16 C11 -0.6(3) no

_cod_database_fobs_code 2240719
